data_4346290
loop_
_publ_author_name
'Adams, Richard D.'
'Elpitiya, Gaya'

_publ_section_title
;
 The Addition of Gold and Tin to Bismuth-Triiridium Carbonyl Complexes.
;
_journal_issue 16
_journal_name_full 'Inorganic chemistry'
_journal_page_first 8042
_journal_page_last 8048
_journal_paper_doi 10.1021/acs.inorgchem.5b01261
_journal_volume 54
_journal_year 2015
_chemical_formula_sum 'C70 H67 Au Bi Ir3 N2 O7 Sn2'
_chemical_formula_weight 2268.18
_space_group_IT_number 29
_space_group_name_Hall 'P 2c -2ac'
_space_group_name_H-M_alt 'P c a 21'
_symmetry_cell_setting orthorhombic
_symmetry_space_group_name_H-M 'P c a 21'
_atom_sites_solution_hydrogens geom
_atom_sites_solution_primary direct
_atom_sites_solution_secondary difmap
_audit_creation_method SHELXL-97
_cell_angle_alpha 90.00
_cell_angle_beta 90.00
_cell_angle_gamma 90.00
_cell_formula_units_Z 8
_cell_length_a 31.348(3)
_cell_length_b 10.5109(11)
_cell_length_c 42.587(5)
_cell_measurement_reflns_used 4469
_cell_measurement_temperature 296(2)
_cell_measurement_theta_max 23.87
_cell_measurement_theta_min 2.16
_cell_volume 14032(3)
_computing_cell_refinement 'SAINT+  V6.45 (Bruker, 2003)'
_computing_data_collection 'SMART V5.632 (Bruker, 2005)'
_computing_data_reduction 'SAINT+  V6.45'
_computing_molecular_graphics 'SHELXTL V6.1 (Sheldrick, 2000)'
_computing_publication_material 'SHELXTL V6.1'
_computing_structure_refinement 'SHELXL-97 (Sheldrick, 1997)'
_computing_structure_solution 'SHELXS-97 (Sheldrick, 1990)'
_diffrn_ambient_temperature 296(2)
_diffrn_measured_fraction_theta_full 1.000
_diffrn_measured_fraction_theta_max 1.000
_diffrn_measurement_device_type 'Bruker SMART APEX CCD diffractometer'
_diffrn_measurement_method 'omega scans'
_diffrn_radiation_monochromator graphite
_diffrn_radiation_source 'fine-focus sealed tube'
_diffrn_radiation_type MoK\a
_diffrn_radiation_wavelength 0.71073
_diffrn_reflns_av_R_equivalents 0.1670
_diffrn_reflns_av_sigmaI/netI 0.1291
_diffrn_reflns_limit_h_max 37
_diffrn_reflns_limit_h_min -37
_diffrn_reflns_limit_k_max 12
_diffrn_reflns_limit_k_min -12
_diffrn_reflns_limit_l_max 50
_diffrn_reflns_limit_l_min -50
_diffrn_reflns_number 129643
_diffrn_reflns_theta_full 25.03
_diffrn_reflns_theta_max 25.03
_diffrn_reflns_theta_min 1.61
_diffrn_standards_decay_% <1
_exptl_absorpt_coefficient_mu 11.000
_exptl_absorpt_correction_T_max 1.000
_exptl_absorpt_correction_T_min 0.060
_exptl_absorpt_correction_type multi-scan
_exptl_absorpt_process_details '(SADABS, Bruker, 1997)'
_exptl_crystal_colour orange
_exptl_crystal_density_diffrn 2.147
_exptl_crystal_density_method 'not measured'
_exptl_crystal_description needle
_exptl_crystal_F_000 8400
_exptl_crystal_size_max 0.22
_exptl_crystal_size_mid 0.04
_exptl_crystal_size_min 0.02
_refine_diff_density_max 1.730
_refine_diff_density_min -1.519
_refine_diff_density_rms 0.226
_refine_ls_abs_structure_details 'Flack H D (1983), Acta Cryst. A39, 876-881'
_refine_ls_abs_structure_Flack 0.319(7)
_refine_ls_extinction_method none
_refine_ls_goodness_of_fit_ref 0.992
_refine_ls_hydrogen_treatment mixed
_refine_ls_matrix_type fullcycle
_refine_ls_number_parameters 1480
_refine_ls_number_reflns 24791
_refine_ls_number_restraints 82
_refine_ls_restrained_S_all 1.104
_refine_ls_R_factor_all 0.1317
_refine_ls_R_factor_gt 0.0538
_refine_ls_shift/su_max 0.002
_refine_ls_shift/su_mean 0.000
_refine_ls_structure_factor_coef Fsqd
_refine_ls_weighting_details 'calc w=1/[\s^2^(Fo^2^)+(0.0255P)^2^+0.0000P] where P=(Fo^2^+2Fc^2^)/3'
_refine_ls_weighting_scheme calc
_refine_ls_wR_factor_gt 0.0807
_refine_ls_wR_factor_ref 0.1091
_reflns_number_gt 13761
_reflns_number_total 24791
_reflns_threshold_expression >2sigma(I)
_cod_data_source_file ic5b01261_si_002.cif
_cod_data_source_block 29
_cod_depositor_comments
;
The following automatic conversions were performed:

data item '_exptl_absorpt_correction_type' value 'Multi-Scan' was
changed to 'multi-scan' in accordance with the
/home/saulius/struct/COD-crude-data/automatic-downloads/DataCite-retrospective/ACS/depositions/lib/dictionaries/cif_core.dic
dictionary named 'cif_core.dic' version 2.4.2 last updated on
2011-04-26.

data item '_symmetry_cell_setting' value 'Orthorhombic' was changed
to 'orthorhombic' in accordance with the
/home/saulius/struct/COD-crude-data/automatic-downloads/DataCite-retrospective/ACS/depositions/lib/dictionaries/cif_core.dic
dictionary named 'cif_core.dic' version 2.4.2 last updated on
2011-04-26.

Automatic conversion script
Id: cif_fix_values 6909 2019-04-08 15:41:33Z antanas 

2020-07-06
Z value and formula fixed to values more according to usual
chemical conventions.                 miguel
;
_cod_original_formula_sum 'C140 H134 Au2 Bi2 Ir6 N4 O14 Sn4'
_cod_original_formula_weight 4536.36
_cod_original_formula_units_Z 4
_cod_original_sg_symbol_H-M Pca2(1)
_cod_database_code 4346290

loop_
_symmetry_equiv_pos_as_xyz
'x, y, z'
'-x, -y, z+1/2'
'x+1/2, -y, z'
'-x+1/2, y, z+1/2'

loop_
_atom_site_label
_atom_site_type_symbol
_atom_site_fract_x
_atom_site_fract_y
_atom_site_fract_z
_atom_site_U_iso_or_equiv
_atom_site_adp_type
_atom_site_occupancy
_atom_site_symmetry_multiplicity
_atom_site_calc_flag
_atom_site_refinement_flags
Ir1 Ir 0.15922(3) 0.81745(8) 0.37588(2) 0.049 Uani 1 1 d .
Ir2 Ir 0.07706(3) 0.71047(8) 0.38191(2) 0.051 Uani 1 1 d D
Ir3 Ir 0.09981(3) 0.86302(8) 0.32741(2) 0.045 Uani 1 1 d D
Au1 Au 0.20975(3) 0.63161(8) 0.35239(2) 0.049 Uani 1 1 d .
Bi1 Bi 0.12321(3) 0.61597(8) 0.33392(2) 0.050 Uani 1 1 d .
Sn1 Sn 0.04255(5) 0.86227(14) 0.28190(4) 0.048 Uani 1 1 d .
Sn2 Sn 0.00612(5) 0.58001(14) 0.37281(4) 0.055 Uani 1 1 d .
C1 C 0.2583(7) 0.5151(18) 0.3417(5) 0.046 Uani 1 1 d .
C2 C 0.3100(6) 0.4033(18) 0.3144(6) 0.051 Uani 1 1 d .
H2A H 0.3255 0.3696 0.2977 0.062 Uiso 1 1 calc R
C3 C 0.3184(8) 0.400(2) 0.3451(6) 0.067 Uani 1 1 d .
H3 H 0.3408 0.3557 0.3545 0.081 Uiso 1 1 calc R
C4 C 0.6469(7) 0.0220(18) 0.0861(5) 0.045 Uani 1 1 d .
C5 C 0.5999(8) -0.096(2) 0.1125(5) 0.059 Uani 1 1 d .
H5 H 0.5862 -0.1384 0.1288 0.071 Uiso 1 1 calc R
C6 C 0.5859(6) -0.0949(19) 0.0829(6) 0.059 Uani 1 1 d .
H6 H 0.5615 -0.1339 0.0750 0.071 Uiso 1 1 calc R
C11 C 0.1398(7) 0.871(2) 0.2974(6) 0.059 Uani 1 1 d U
C12 C 0.0865(7) 1.035(2) 0.3333(5) 0.058 Uani 1 1 d .
C21 C 0.0519(7) 0.811(2) 0.4111(6) 0.060 Uani 1 1 d .
C22 C 0.0956(7) 0.591(3) 0.4080(5) 0.074 Uani 1 1 d .
C31 C 0.1313(8) 0.950(2) 0.3960(6) 0.063 Uani 1 1 d U
C32 C 0.1829(8) 0.737(2) 0.4115(7) 0.080 Uani 1 1 d .
C33 C 0.2001(6) 0.9044(19) 0.3570(5) 0.049 Uani 1 1 d U
C41 C 0.7269(9) 0.215(2) 0.0147(7) 0.090 Uani 1 1 d .
C42 C 0.7056(9) 0.393(3) 0.0707(8) 0.105 Uani 1 1 d U
C43 C 0.7757(8) 0.439(3) 0.0290(7) 0.088 Uani 1 1 d .
C51 C 0.8218(7) 0.523(2) 0.0900(6) 0.066 Uani 1 1 d .
C52 C 0.7663(7) 0.361(2) 0.1282(6) 0.057 Uani 1 1 d .
C61 C 0.8573(9) 0.274(3) 0.0137(6) 0.099 Uani 1 1 d U
C62 C 0.8128(9) 0.063(3) 0.0203(7) 0.086 Uani 1 1 d .
C63 C 0.2500(4) 0.4982(13) 0.2849(3) 0.044 Uani 1 1 d G
C64 C 0.2193(4) 0.4110(11) 0.2754(3) 0.053 Uani 1 1 d G
C65 C 0.1952(4) 0.4339(13) 0.2486(4) 0.071 Uani 1 1 d G
H65 H 0.1746 0.3756 0.2423 0.085 Uiso 1 1 calc R
C66 C 0.2019(5) 0.5441(15) 0.2312(3) 0.068 Uani 1 1 d G
H66 H 0.1858 0.5594 0.2133 0.081 Uiso 1 1 calc R
C67 C 0.2327(5) 0.6313(12) 0.2406(4) 0.093 Uani 1 1 d G
H67 H 0.2372 0.7049 0.2290 0.111 Uiso 1 1 calc R
C68 C 0.2567(4) 0.6083(12) 0.2675(3) 0.056 Uani 1 1 d GU
C69 C 0.2925(7) 0.698(2) 0.2785(6) 0.069 Uani 1 1 d U
H69 H 0.2998 0.6757 0.3002 0.083 Uiso 1 1 calc R
C70 C 0.2786(8) 0.836(2) 0.2780(7) 0.094 Uani 1 1 d .
H70A H 0.2764 0.8647 0.2567 0.141 Uiso 1 1 calc R
H70C H 0.2992 0.8869 0.2890 0.141 Uiso 1 1 calc R
H70B H 0.2514 0.8438 0.2881 0.141 Uiso 1 1 calc R
C71 C 0.3307(8) 0.686(2) 0.2597(8) 0.123 Uani 1 1 d U
H71A H 0.3550 0.6771 0.2733 0.185 Uiso 1 1 calc R
H71B H 0.3341 0.7611 0.2470 0.185 Uiso 1 1 calc R
H71C H 0.3284 0.6129 0.2464 0.185 Uiso 1 1 calc R
C72 C 0.2265(8) 0.173(2) 0.2743(8) 0.108 Uani 1 1 d .
H72C H 0.2565 0.1616 0.2776 0.162 Uiso 1 1 calc R
H72A H 0.2211 0.1874 0.2524 0.162 Uiso 1 1 calc R
H72B H 0.2115 0.0980 0.2810 0.162 Uiso 1 1 calc R
C73 C 0.2113(8) 0.284(2) 0.2927(6) 0.077 Uani 1 1 d .
H73 H 0.2280 0.2864 0.3121 0.093 Uiso 1 1 calc R
C74 C 0.1654(9) 0.263(3) 0.3019(9) 0.140 Uani 1 1 d .
H74B H 0.1609 0.1743 0.3063 0.210 Uiso 1 1 calc R
H74C H 0.1471 0.2885 0.2849 0.210 Uiso 1 1 calc R
H74A H 0.1589 0.3123 0.3202 0.210 Uiso 1 1 calc R
C75 C 0.2899(7) 0.495(2) 0.3939(5) 0.050 Uani 1 1 d .
C76 C 0.3148(7) 0.601(2) 0.4051(6) 0.059 Uani 1 1 d .
C77 C 0.3144(7) 0.617(2) 0.4381(6) 0.058 Uani 1 1 d U
H77 H 0.3282 0.6863 0.4472 0.070 Uiso 1 1 calc R
C78 C 0.2932(9) 0.528(3) 0.4571(7) 0.089 Uani 1 1 d U
H78 H 0.2952 0.5383 0.4787 0.107 Uiso 1 1 calc R
C79 C 0.2707(8) 0.433(2) 0.4465(6) 0.070 Uani 1 1 d U
H79 H 0.2552 0.3815 0.4602 0.084 Uiso 1 1 calc R
C80 C 0.2706(8) 0.409(2) 0.4141(6) 0.063 Uani 1 1 d U
C81 C 0.3356(8) 0.692(2) 0.3839(7) 0.087 Uani 1 1 d .
H81 H 0.3312 0.6636 0.3622 0.105 Uiso 1 1 calc R
C82 C 0.3146(9) 0.827(3) 0.3880(8) 0.129 Uani 1 1 d .
H82A H 0.3158 0.8517 0.4097 0.194 Uiso 1 1 calc R
H82B H 0.2854 0.8237 0.3813 0.194 Uiso 1 1 calc R
H82C H 0.3298 0.8881 0.3755 0.194 Uiso 1 1 calc R
C83 C 0.3815(9) 0.700(3) 0.3898(9) 0.160 Uani 1 1 d .
H83A H 0.3946 0.6199 0.3847 0.240 Uiso 1 1 calc R
H83B H 0.3864 0.7193 0.4115 0.240 Uiso 1 1 calc R
H83C H 0.3936 0.7657 0.3769 0.240 Uiso 1 1 calc R
C84 C 0.2421(8) 0.301(2) 0.4034(7) 0.081 Uani 1 1 d .
H84 H 0.2485 0.2877 0.3811 0.097 Uiso 1 1 calc R
C85 C 0.2505(9) 0.178(2) 0.4191(9) 0.141 Uani 1 1 d .
H85A H 0.2286 0.1620 0.4344 0.211 Uiso 1 1 calc R
H85B H 0.2777 0.1819 0.4294 0.211 Uiso 1 1 calc R
H85C H 0.2508 0.1113 0.4038 0.211 Uiso 1 1 calc R
C86 C 0.1967(9) 0.321(3) 0.4053(10) 0.157 Uani 1 1 d .
H86A H 0.1822 0.2498 0.3960 0.235 Uiso 1 1 calc R
H86B H 0.1893 0.3972 0.3941 0.235 Uiso 1 1 calc R
H86C H 0.1884 0.3291 0.4269 0.235 Uiso 1 1 calc R
C87 C 0.0398(7) 0.6998(19) 0.2505(5) 0.043 Uani 1 1 d U
C88 C 0.0064(7) 0.692(2) 0.2295(6) 0.068 Uani 1 1 d U
H88 H -0.0163 0.7480 0.2311 0.082 Uiso 1 1 calc R
C89 C 0.0065(8) 0.597(2) 0.2052(6) 0.073 Uani 1 1 d .
H89 H -0.0146 0.5955 0.1899 0.088 Uiso 1 1 calc R
C90 C 0.0373(10) 0.512(3) 0.2053(7) 0.099 Uani 1 1 d .
H90 H 0.0363 0.4450 0.1910 0.118 Uiso 1 1 calc R
C91 C 0.0712(8) 0.519(2) 0.2260(6) 0.078 Uani 1 1 d .
H91 H 0.0927 0.4584 0.2254 0.093 Uiso 1 1 calc R
O11 O 0.1667(6) 0.8743(16) 0.2778(4) 0.084 Uani 1 1 d .
O12 O 0.0776(6) 1.1428(13) 0.3388(5) 0.103 Uani 1 1 d .
O21 O 0.0354(6) 0.8720(18) 0.4316(4) 0.106 Uani 1 1 d .
O22 O 0.1085(6) 0.5002(18) 0.4227(5) 0.114 Uani 1 1 d .
O31 O 0.1158(6) 1.0408(18) 0.4082(5) 0.120 Uani 1 1 d .
O32 O 0.1990(6) 0.698(2) 0.4349(4) 0.102 Uani 1 1 d .
O33 O 0.2277(5) 0.9744(16) 0.3458(4) 0.085 Uani 1 1 d .
N1 N 0.2719(6) 0.4709(16) 0.3139(4) 0.053 Uani 1 1 d .
N2 N 0.2889(5) 0.4714(17) 0.3602(4) 0.052 Uani 1 1 d .
H1 H 0.0615(5) 0.803(10) 0.3512(17) 0.026 Uiso 1 1 d D
Ir4 Ir 0.74928(3) 0.30015(8) 0.04946(2) 0.054 Uani 1 1 d .
Ir5 Ir 0.80833(3) 0.35014(8) 0.09780(2) 0.053 Uani 1 1 d .
Ir6 Ir 0.83152(3) 0.19286(9) 0.04382(3) 0.058 Uani 1 1 d .
Au2 Au 0.69784(3) 0.12268(8) 0.07542(2) 0.050 Uani 1 1 d .
Bi2 Bi 0.78524(3) 0.10246(8) 0.09238(2) 0.060 Uani 1 1 d .
Sn3 Sn 0.86470(5) 0.35510(15) 0.14382(4) 0.055 Uani 1 1 d .
Sn4 Sn 0.90304(5) 0.06433(15) 0.05339(4) 0.059 Uani 1 1 d .
C92 C 0.0729(8) 0.616(2) 0.2472(6) 0.071 Uani 1 1 d .
H92 H 0.0971 0.6254 0.2596 0.086 Uiso 1 1 calc R
C93 C -0.0228(4) 0.9072(15) 0.2949(4) 0.062 Uani 1 1 d G
C94 C -0.0321(5) 1.0319(13) 0.3034(4) 0.081 Uani 1 1 d G
H94 H -0.0104 1.0921 0.3044 0.097 Uiso 1 1 calc R
C95 C -0.0738(6) 1.0667(13) 0.3104(4) 0.098 Uani 1 1 d GU
H95 H -0.0800 1.1501 0.3161 0.118 Uiso 1 1 calc R
C96 C -0.1063(4) 0.9767(19) 0.3089(4) 0.102 Uani 1 1 d GU
H96 H -0.1342 1.0000 0.3136 0.123 Uiso 1 1 calc R
C97 C -0.0970(4) 0.8521(17) 0.3004(4) 0.127 Uani 1 1 d G
H97 H -0.1187 0.7919 0.2994 0.153 Uiso 1 1 calc R
C98 C -0.0553(5) 0.8173(12) 0.2934(3) 0.069 Uani 1 1 d G
H98 H -0.0491 0.7339 0.2877 0.083 Uiso 1 1 calc R
C99 C 0.0533(7) 1.0141(19) 0.2475(5) 0.050 Uani 1 1 d U
C100 C 0.0212(8) 1.051(3) 0.2277(7) 0.098 Uani 1 1 d .
H100 H -0.0061 1.0187 0.2309 0.118 Uiso 1 1 calc R
C101 C 0.0278(9) 1.133(3) 0.2033(6) 0.085 Uani 1 1 d U
H101 H 0.0057 1.1530 0.1896 0.103 Uiso 1 1 calc R
C102 C 0.0669(10) 1.184(2) 0.1994(6) 0.081 Uani 1 1 d U
H102 H 0.0709 1.2449 0.1837 0.098 Uiso 1 1 calc R
C103 C 0.0995(9) 1.152(2) 0.2168(6) 0.074 Uani 1 1 d .
H103 H 0.1260 1.1882 0.2127 0.088 Uiso 1 1 calc R
C104 C 0.0958(7) 1.062(2) 0.2423(6) 0.065 Uani 1 1 d .
H104 H 0.1190 1.0374 0.2544 0.078 Uiso 1 1 calc R
C105 C -0.0102(6) 0.4990(13) 0.3279(3) 0.063 Uani 1 1 d G
C106 C -0.0528(6) 0.5062(14) 0.3193(5) 0.107 Uani 1 1 d G
H106 H -0.0721 0.5508 0.3318 0.129 Uiso 1 1 calc R
C107 C -0.0668(5) 0.4469(18) 0.2920(5) 0.133 Uani 1 1 d GU
H107 H -0.0953 0.4517 0.2862 0.159 Uiso 1 1 calc R
C108 C -0.0380(7) 0.3803(16) 0.2734(3) 0.118 Uani 1 1 d GU
H108 H -0.0474 0.3405 0.2551 0.142 Uiso 1 1 calc R
C109 C 0.0046(6) 0.3730(14) 0.2820(4) 0.103 Uani 1 1 d G
H109 H 0.0239 0.3285 0.2695 0.123 Uiso 1 1 calc R
C110 C 0.0186(4) 0.4324(16) 0.3093(5) 0.113 Uani 1 1 d G
H110 H 0.0471 0.4276 0.3151 0.135 Uiso 1 1 calc R
C111 C -0.0477(4) 0.6937(12) 0.3864(4) 0.060 Uani 1 1 d G
C112 C -0.0794(5) 0.6383(10) 0.4047(4) 0.074 Uani 1 1 d G
H112 H -0.0769 0.5539 0.4110 0.088 Uiso 1 1 calc R
C113 C -0.1149(4) 0.7090(16) 0.4135(4) 0.092 Uani 1 1 d G
H113 H -0.1362 0.6719 0.4257 0.110 Uiso 1 1 calc R
C114 C -0.1187(4) 0.8350(15) 0.4040(4) 0.093 Uani 1 1 d G
H114 H -0.1425 0.8823 0.4099 0.112 Uiso 1 1 calc R
C115 C -0.0870(5) 0.8904(11) 0.3858(4) 0.095 Uani 1 1 d G
H115 H -0.0895 0.9748 0.3795 0.114 Uiso 1 1 calc R
C116 C -0.0515(4) 0.8197(13) 0.3770(3) 0.068 Uani 1 1 d G
H116 H -0.0302 0.8568 0.3648 0.082 Uiso 1 1 calc R
C117 C 0.0030(5) 0.4143(13) 0.4033(4) 0.062 Uani 1 1 d G
C118 C 0.0031(5) 0.4253(14) 0.4358(4) 0.073 Uani 1 1 d GU
H118 H 0.0047 0.5052 0.4451 0.087 Uiso 1 1 calc R
C119 C 0.0008(6) 0.317(2) 0.4544(3) 0.128 Uani 1 1 d GU
H119 H 0.0008 0.3243 0.4762 0.154 Uiso 1 1 calc R
C120 C -0.0016(6) 0.1975(15) 0.4405(5) 0.156 Uani 1 1 d G
H120 H -0.0032 0.1250 0.4530 0.188 Uiso 1 1 calc R
C121 C -0.0017(5) 0.1864(12) 0.4080(5) 0.120 Uani 1 1 d G
H121 H -0.0033 0.1065 0.3987 0.144 Uiso 1 1 calc R
C122 C 0.0006(5) 0.2948(16) 0.3894(3) 0.091 Uani 1 1 d G
H122 H 0.0006 0.2874 0.3676 0.109 Uiso 1 1 calc R
C123 C 0.6156(7) -0.002(2) 0.0337(6) 0.056 Uani 1 1 d .
C124 C 0.5972(8) 0.109(2) 0.0222(6) 0.066 Uani 1 1 d .
C125 C 0.5943(9) 0.126(3) -0.0105(7) 0.084 Uani 1 1 d U
H125 H 0.5811 0.1968 -0.0193 0.101 Uiso 1 1 calc R
C126 C 0.6118(9) 0.034(3) -0.0285(6) 0.090 Uani 1 1 d .
H126 H 0.6099 0.0408 -0.0502 0.108 Uiso 1 1 calc R
C127 C 0.6318(8) -0.067(2) -0.0158(5) 0.067 Uani 1 1 d .
H127 H 0.6451 -0.1239 -0.0295 0.081 Uiso 1 1 calc R
C128 C 0.6340(7) -0.092(2) 0.0153(5) 0.059 Uani 1 1 d .
C129 C 0.7072(9) -0.194(3) 0.0224(9) 0.135 Uani 1 1 d .
H12A H 0.7128 -0.1770 0.0007 0.203 Uiso 1 1 calc R
H12B H 0.7208 -0.2726 0.0283 0.203 Uiso 1 1 calc R
H12C H 0.7183 -0.1262 0.0350 0.203 Uiso 1 1 calc R
C130 C 0.6614(10) -0.205(2) 0.0273(7) 0.095 Uani 1 1 d .
H130 H 0.6571 -0.2090 0.0501 0.114 Uiso 1 1 calc R
C131 C 0.6442(9) -0.324(2) 0.0144(7) 0.108 Uani 1 1 d .
H13A H 0.6648 -0.3909 0.0170 0.163 Uiso 1 1 calc R
H13B H 0.6381 -0.3130 -0.0075 0.163 Uiso 1 1 calc R
H13C H 0.6184 -0.3461 0.0253 0.163 Uiso 1 1 calc R
C132 C 0.5769(8) 0.212(2) 0.0443(6) 0.070 Uani 1 1 d .
H132 H 0.5875 0.1959 0.0656 0.084 Uiso 1 1 calc R
C133 C 0.5287(9) 0.205(3) 0.0455(8) 0.138 Uani 1 1 d .
H13D H 0.5174 0.2893 0.0487 0.207 Uiso 1 1 calc R
H13E H 0.5201 0.1513 0.0625 0.207 Uiso 1 1 calc R
H13F H 0.5181 0.1717 0.0261 0.207 Uiso 1 1 calc R
C134 C 0.5885(8) 0.337(2) 0.0361(8) 0.111 Uani 1 1 d .
H13G H 0.5653 0.3776 0.0253 0.167 Uiso 1 1 calc R
H13H H 0.6132 0.3355 0.0228 0.167 Uiso 1 1 calc R
H13I H 0.5950 0.3847 0.0548 0.167 Uiso 1 1 calc R
C135 C 0.6606(6) -0.010(2) 0.1445(5) 0.047 Uani 1 1 d .
C136 C 0.6900(7) -0.099(2) 0.1535(6) 0.065 Uani 1 1 d .
C137 C 0.7137(8) -0.078(2) 0.1800(5) 0.069 Uani 1 1 d .
H137 H 0.7348 -0.1343 0.1865 0.083 Uiso 1 1 calc R
C138 C 0.7046(10) 0.031(2) 0.1963(6) 0.100 Uani 1 1 d .
H138 H 0.7198 0.0466 0.2147 0.120 Uiso 1 1 calc R
C139 C 0.6755(7) 0.115(2) 0.1875(5) 0.060 Uani 1 1 d .
H139 H 0.6709 0.1856 0.2002 0.072 Uiso 1 1 calc R
C140 C 0.6511(7) 0.102(2) 0.1600(6) 0.055 Uani 1 1 d .
C141 C 0.6163(7) 0.1940(19) 0.1525(6) 0.055 Uani 1 1 d .
H141 H 0.6072 0.1708 0.1312 0.065 Uiso 1 1 calc R
C142 C 0.5787(8) 0.182(2) 0.1711(6) 0.094 Uani 1 1 d .
H14A H 0.5566 0.2348 0.1625 0.141 Uiso 1 1 calc R
H14B H 0.5847 0.2084 0.1923 0.141 Uiso 1 1 calc R
H14C H 0.5695 0.0950 0.1712 0.141 Uiso 1 1 calc R
C143 C 0.6312(7) 0.324(2) 0.1496(7) 0.094 Uani 1 1 d .
H14D H 0.6260 0.3681 0.1689 0.141 Uiso 1 1 calc R
H14E H 0.6162 0.3650 0.1328 0.141 Uiso 1 1 calc R
H14F H 0.6612 0.3236 0.1452 0.141 Uiso 1 1 calc R
C144 C 0.6945(7) -0.227(2) 0.1354(6) 0.072 Uani 1 1 d .
H144 H 0.6762 -0.2230 0.1167 0.087 Uiso 1 1 calc R
C145 C 0.6786(11) -0.329(2) 0.1554(8) 0.140 Uani 1 1 d .
H14G H 0.6744 -0.2975 0.1763 0.210 Uiso 1 1 calc R
H14H H 0.6990 -0.3974 0.1559 0.210 Uiso 1 1 calc R
H14I H 0.6520 -0.3603 0.1472 0.210 Uiso 1 1 calc R
C146 C 0.7392(10) -0.244(3) 0.1247(8) 0.138 Uani 1 1 d .
H14J H 0.7578 -0.2475 0.1426 0.207 Uiso 1 1 calc R
H14K H 0.7472 -0.1740 0.1115 0.207 Uiso 1 1 calc R
H14L H 0.7416 -0.3221 0.1130 0.207 Uiso 1 1 calc R
C147 C 0.8505(6) 0.507(2) 0.1772(5) 0.052 Uani 1 1 d .
C148 C 0.8134(8) 0.555(2) 0.1853(6) 0.082 Uani 1 1 d .
H148 H 0.7901 0.5273 0.1735 0.099 Uiso 1 1 calc R
C149 C 0.8045(9) 0.639(2) 0.2081(6) 0.091 Uani 1 1 d .
H149 H 0.7769 0.6693 0.2110 0.109 Uiso 1 1 calc R
C150 C 0.8371(9) 0.678(2) 0.2268(6) 0.077 Uani 1 1 d .
H150 H 0.8325 0.7328 0.2436 0.093 Uiso 1 1 calc R
C151 C 0.8791(9) 0.631(2) 0.2195(6) 0.087 Uani 1 1 d .
H151 H 0.9025 0.6593 0.2310 0.105 Uiso 1 1 calc R
C152 C 0.8845(8) 0.549(2) 0.1968(6) 0.073 Uani 1 1 d .
H152 H 0.9117 0.5164 0.1933 0.087 Uiso 1 1 calc R
C153 C 0.8689(8) 0.196(2) 0.1759(6) 0.066 Uani 1 1 d .
C154 C 0.8380(9) 0.110(2) 0.1761(6) 0.082 Uani 1 1 d .
H154 H 0.8173 0.1105 0.1605 0.098 Uiso 1 1 calc R
C155 C 0.8363(10) 0.014(3) 0.2008(7) 0.108 Uani 1 1 d .
H155 H 0.8140 -0.0440 0.2022 0.130 Uiso 1 1 calc R
H156 H 0.8735 -0.0476 0.2384 0.130 Uiso 1 1 d R
C156 C 0.8714(9) 0.013(2) 0.2229(6) 0.073 Uani 1 1 d .
C157 C 0.9041(9) 0.099(3) 0.2189(6) 0.085 Uani 1 1 d U
H157 H 0.9278 0.0952 0.2320 0.103 Uiso 1 1 calc R
C158 C 0.9021(4) 0.1904(9) 0.1960(3) 0.076 Uani 1 1 d U
H158 H 0.9241 0.2493 0.1942 0.092 Uiso 1 1 calc R
C165 C 0.9181(4) -0.0103(9) 0.0996(3) 0.064 Uani 1 1 d R
C166 C 0.9605(4) -0.0024(9) 0.1088(3) 0.110 Uani 1 1 d R
H166 H 0.9801 0.0412 0.0964 0.132 Uiso 1 1 d R
C167 C 0.9738(4) -0.0597(9) 0.1366(3) 0.133 Uani 1 1 d R
H167 H 1.0022 -0.0544 0.1427 0.159 Uiso 1 1 calc R
C168 C 0.9446(4) -0.1249(9) 0.1552(3) 0.158 Uani 1 1 d R
H168 H 0.9534 -0.1632 0.1737 0.190 Uiso 1 1 calc R
C169 C 0.9021(4) -0.1327(9) 0.1460(3) 0.141 Uani 1 1 d R
H169 H 0.8826 -0.1763 0.1584 0.169 Uiso 1 1 calc R
C170 C 0.8888(4) -0.0755(9) 0.1182(3) 0.100 Uani 1 1 d R
H170 H 0.8604 -0.0808 0.1120 0.120 Uiso 1 1 calc R
C171 C 0.9033(5) -0.1105(11) 0.0262(3) 0.050 Uani 1 1 d G
C172 C 0.9045(5) -0.2266(14) 0.0418(3) 0.063 Uani 1 1 d G
H172 H 0.9077 -0.2288 0.0635 0.076 Uiso 1 1 calc R
C173 C 0.9010(6) -0.3394(11) 0.0250(4) 0.115 Uani 1 1 d G
H173 H 0.9019 -0.4171 0.0354 0.137 Uiso 1 1 calc R
C174 C 0.8963(6) -0.3361(13) -0.0075(4) 0.113 Uani 1 1 d G
H174 H 0.8940 -0.4115 -0.0187 0.136 Uiso 1 1 calc R
C175 C 0.8951(6) -0.2199(17) -0.0231(3) 0.095 Uani 1 1 d G
H175 H 0.8919 -0.2177 -0.0448 0.114 Uiso 1 1 calc R
C176 C 0.8986(5) -0.1072(12) -0.0062(3) 0.099 Uani 1 1 d G
H176 H 0.8977 -0.0295 -0.0167 0.118 Uiso 1 1 calc R
C159 C 0.9299(7) 0.403(2) 0.1298(5) 0.050 Uani 1 1 d .
C160 C 0.9622(10) 0.317(2) 0.1317(7) 0.101 Uani 1 1 d .
H160 H 0.9571 0.2343 0.1381 0.122 Uiso 1 1 calc R
C161 C 1.0046(8) 0.358(3) 0.1236(6) 0.098 Uani 1 1 d U
H161 H 1.0274 0.3024 0.1262 0.118 Uiso 1 1 calc R
C162 C 1.0111(9) 0.466(4) 0.1133(7) 0.141 Uani 1 1 d U
H162 H 1.0378 0.4838 0.1046 0.170 Uiso 1 1 calc R
C163 C 0.9807(10) 0.565(3) 0.1138(7) 0.126 Uani 1 1 d U
H163 H 0.9876 0.6498 0.1099 0.151 Uiso 1 1 calc R
C164 C 0.9398(8) 0.525(2) 0.1206(6) 0.086 Uani 1 1 d .
H164 H 0.9177 0.5838 0.1190 0.103 Uiso 1 1 calc R
C177 C 0.9555(6) 0.176(2) 0.0356(6) 0.063 Uani 1 1 d U
C178 C 0.9823(8) 0.122(3) 0.0155(7) 0.088 Uani 1 1 d U
H178 H 0.9794 0.0371 0.0101 0.106 Uiso 1 1 calc R
C179 C 1.0155(8) 0.198(3) 0.0023(6) 0.091 Uani 1 1 d U
H179 H 1.0359 0.1594 -0.0103 0.109 Uiso 1 1 calc R
C180 C 1.0184(10) 0.326(3) 0.0077(7) 0.119 Uani 1 1 d .
H180 H 1.0373 0.3785 -0.0032 0.143 Uiso 1 1 calc R
C181 C 0.9906(10) 0.373(2) 0.0310(7) 0.109 Uani 1 1 d .
H181 H 0.9943 0.4562 0.0382 0.130 Uiso 1 1 calc R
C182 C 0.9573(7) 0.300(2) 0.0437(6) 0.073 Uani 1 1 d U
H182 H 0.9373 0.3352 0.0572 0.087 Uiso 1 1 calc R
O41 O 0.7130(6) 0.1566(17) -0.0070(4) 0.099 Uani 1 1 d .
O42 O 0.6814(6) 0.4579(16) 0.0815(5) 0.097 Uani 1 1 d .
O43 O 0.7925(6) 0.5171(19) 0.0152(5) 0.106 Uani 1 1 d .
O51 O 0.8262(5) 0.6295(15) 0.0865(5) 0.100 Uani 1 1 d .
O52 O 0.7396(5) 0.3600(18) 0.1469(4) 0.097 Uani 1 1 d .
O61 O 0.8751(6) 0.3355(18) -0.0085(5) 0.108 Uani 1 1 d .
O62 O 0.7992(6) -0.017(2) 0.0042(6) 0.144 Uani 1 1 d .
N3 N 0.6352(5) -0.0299(17) 0.1161(4) 0.050 Uani 1 1 d .
N4 N 0.6147(5) -0.0251(15) 0.0671(4) 0.043 Uani 1 1 d .
H2 H 0.8441 0.3107 0.0696 0.052 Uiso 1 1 d .

loop_
_atom_site_aniso_label
_atom_site_aniso_U_11
_atom_site_aniso_U_22
_atom_site_aniso_U_33
_atom_site_aniso_U_23
_atom_site_aniso_U_13
_atom_site_aniso_U_12
Ir1 0.045 0.054 0.047 -0.006 0.000 0.002
Ir2 0.049 0.056 0.049 0.006 0.002 -0.001
Ir3 0.042 0.046 0.047 0.002 0.001 0.002
Au1 0.045 0.053 0.047 0.002 0.002 0.006
Bi1 0.049 0.047 0.054 -0.005 -0.005 0.004
Sn1 0.046 0.048 0.050 0.004 -0.002 0.000
Sn2 0.052 0.053 0.061 0.006 0.006 -0.002
C1 0.066 0.052 0.019 0.013 -0.015 -0.035
C2 0.037 0.038 0.079 0.018 -0.002 0.016
C3 0.086 0.065 0.050 0.010 -0.008 0.030
C4 0.063 0.033 0.041 -0.007 -0.019 0.005
C5 0.085 0.058 0.033 0.000 0.010 0.001
C6 0.017 0.062 0.098 0.008 0.000 -0.013
C11 0.059 0.059 0.059 0.000 0.000 0.000
C12 0.089 0.058 0.027 0.003 0.005 -0.032
C21 0.066 0.050 0.065 0.015 -0.020 0.009
C22 0.028 0.173 0.021 0.010 -0.003 -0.029
C31 0.063 0.063 0.063 0.000 0.000 0.000
C32 0.060 0.060 0.120 -0.053 -0.001 0.004
C33 0.049 0.049 0.049 0.000 0.000 0.000
C41 0.100 0.062 0.108 0.027 -0.011 -0.030
C42 0.105 0.105 0.105 0.000 0.000 0.000
C43 0.035 0.148 0.080 -0.022 -0.016 -0.037
C51 0.059 0.073 0.065 0.032 0.003 -0.003
C52 0.041 0.071 0.059 -0.003 -0.021 -0.026
C61 0.098 0.153 0.044 0.000 0.000 0.000
C62 0.075 0.092 0.090 0.000 -0.013 -0.017
C63 0.046 0.056 0.028 -0.001 0.017 -0.025
C64 0.053 0.049 0.058 0.014 -0.028 0.007
C65 0.049 0.078 0.087 -0.005 -0.030 -0.018
C66 0.068 0.076 0.059 0.017 -0.025 -0.036
C67 0.124 0.060 0.093 0.038 -0.061 -0.019
C68 0.063 0.057 0.048 -0.006 -0.026 0.008
C69 0.061 0.076 0.072 0.018 0.040 -0.019
C70 0.084 0.060 0.137 -0.052 -0.011 0.003
C71 0.072 0.073 0.225 -0.023 0.067 -0.005
C72 0.094 0.064 0.166 0.027 0.030 -0.006
C73 0.098 0.047 0.087 -0.005 -0.037 0.023
C74 0.085 0.114 0.221 0.032 0.065 -0.013
C75 0.068 0.039 0.041 0.006 0.008 0.005
C76 0.058 0.072 0.047 -0.020 0.022 0.029
C77 0.058 0.058 0.058 0.000 0.000 0.000
C78 0.100 0.083 0.085 -0.005 -0.005 0.020
C79 0.082 0.048 0.081 0.002 0.006 0.025
C80 0.076 0.051 0.063 -0.002 -0.003 0.004
C81 0.116 0.075 0.071 0.008 0.019 -0.049
C82 0.111 0.086 0.191 0.046 -0.026 0.014
C83 0.098 0.122 0.261 0.125 0.022 0.026
C84 0.109 0.047 0.087 0.034 -0.015 -0.007
C85 0.106 0.053 0.263 -0.013 -0.065 -0.038
C86 0.079 0.099 0.291 0.022 -0.018 -0.031
C87 0.043 0.043 0.043 0.000 0.000 0.000
C88 0.068 0.068 0.068 0.000 0.000 0.000
C89 0.054 0.082 0.085 -0.012 -0.027 -0.016
C90 0.127 0.110 0.059 -0.015 -0.004 0.046
C91 0.094 0.071 0.069 0.020 -0.031 -0.005
O11 0.083 0.107 0.061 0.027 0.008 0.008
O12 0.152 0.023 0.135 -0.010 0.057 0.016
O21 0.121 0.127 0.071 -0.025 0.048 -0.024
O22 0.095 0.123 0.124 0.097 0.015 0.011
O31 0.112 0.093 0.155 -0.047 -0.005 0.015
O32 0.097 0.162 0.047 0.028 -0.029 0.021
O33 0.088 0.092 0.076 -0.001 0.000 -0.009
N1 0.052 0.060 0.047 0.014 -0.008 -0.004
N2 0.044 0.082 0.030 -0.009 0.014 -0.003
Ir4 0.051 0.053 0.059 0.012 -0.012 -0.007
Ir5 0.049 0.053 0.057 0.005 -0.008 -0.005
Ir6 0.054 0.057 0.064 -0.001 -0.006 -0.002
Au2 0.049 0.053 0.049 0.001 -0.003 -0.008
Bi2 0.054 0.054 0.073 0.017 -0.015 -0.005
Sn3 0.054 0.054 0.056 -0.001 -0.005 -0.002
Sn4 0.058 0.056 0.063 -0.003 0.000 0.000
C92 0.084 0.060 0.070 -0.032 -0.029 0.011
C93 0.040 0.100 0.044 0.010 -0.006 0.006
C94 0.109 0.074 0.061 0.019 0.037 0.046
C95 0.112 0.100 0.082 0.039 0.052 0.028
C96 0.087 0.144 0.077 0.076 0.008 0.039
C97 0.052 0.173 0.156 0.009 0.038 -0.012
C98 0.065 0.115 0.027 0.014 -0.006 -0.035
C99 0.050 0.050 0.050 0.000 0.000 0.000
C100 0.047 0.166 0.083 -0.034 -0.040 0.031
C101 0.099 0.109 0.049 0.021 -0.056 0.017
C102 0.124 0.078 0.043 -0.008 -0.021 0.017
C103 0.098 0.074 0.049 -0.001 0.027 -0.034
C104 0.068 0.049 0.077 0.006 -0.029 -0.022
C105 0.077 0.035 0.075 0.008 -0.001 -0.017
C106 0.103 0.069 0.149 -0.007 -0.014 0.003
C107 0.133 0.133 0.133 0.000 0.000 0.000
C108 0.192 0.081 0.082 0.001 -0.009 -0.046
C109 0.164 0.107 0.037 0.005 0.013 -0.056
C110 0.050 0.155 0.133 0.000 0.041 -0.062
C111 0.057 0.048 0.075 0.000 -0.008 -0.019
C112 0.050 0.066 0.105 -0.047 0.008 -0.013
C113 0.063 0.084 0.129 -0.037 -0.004 0.015
C114 0.089 0.139 0.050 -0.026 -0.007 0.039
C115 0.144 0.079 0.061 0.022 0.022 0.051
C116 0.101 0.067 0.037 0.015 0.014 0.042
C117 0.054 0.083 0.048 0.003 0.023 -0.029
C118 0.074 0.056 0.088 0.009 -0.017 -0.001
C119 0.120 0.150 0.114 0.075 0.033 0.003
C120 0.137 0.132 0.200 0.125 0.100 0.042
C121 0.096 0.078 0.187 0.058 0.100 0.022
C122 0.073 0.049 0.151 0.011 -0.013 0.004
C123 0.048 0.069 0.050 -0.029 -0.024 -0.007
C124 0.076 0.064 0.057 -0.004 -0.038 0.015
C125 0.084 0.084 0.084 0.000 0.000 0.000
C126 0.145 0.105 0.020 -0.023 -0.001 0.004
C127 0.083 0.083 0.036 -0.015 0.003 0.015
C128 0.061 0.085 0.031 -0.029 -0.010 -0.016
C129 0.082 0.148 0.176 -0.028 -0.048 0.029
C130 0.154 0.058 0.075 -0.001 0.002 0.045
C131 0.115 0.065 0.145 0.029 -0.018 -0.004
C132 0.112 0.061 0.038 0.017 -0.012 0.015
C133 0.141 0.132 0.142 -0.071 0.025 0.014
C134 0.076 0.096 0.161 -0.042 0.002 0.005
C135 0.046 0.059 0.036 -0.003 -0.026 -0.021
C136 0.053 0.061 0.082 0.031 0.015 0.014
C137 0.083 0.079 0.044 -0.003 -0.021 0.003
C138 0.171 0.069 0.058 -0.024 -0.048 0.010
C139 0.060 0.055 0.065 -0.015 -0.013 -0.024
C140 0.047 0.048 0.071 -0.001 0.000 -0.005
C141 0.066 0.047 0.050 -0.004 -0.009 -0.004
C142 0.105 0.092 0.085 0.008 0.021 0.017
C143 0.043 0.096 0.142 0.018 0.021 0.016
C144 0.051 0.098 0.068 0.001 -0.009 0.044
C145 0.247 0.036 0.137 0.015 0.089 -0.005
C146 0.157 0.079 0.179 0.029 0.070 0.061
C147 0.031 0.059 0.067 -0.032 -0.012 -0.012
C148 0.074 0.096 0.076 -0.019 0.010 0.040
C149 0.105 0.088 0.080 -0.052 -0.024 0.034
C150 0.116 0.061 0.055 -0.002 0.022 0.008
C151 0.111 0.089 0.062 -0.039 0.019 -0.047
C152 0.068 0.086 0.065 -0.039 -0.005 0.010
C153 0.063 0.048 0.085 -0.007 -0.005 -0.001
C154 0.142 0.063 0.041 -0.018 -0.042 0.021
C155 0.144 0.068 0.113 0.017 0.002 -0.029
C156 0.104 0.041 0.073 -0.008 -0.010 0.026
C157 0.104 0.105 0.047 -0.032 -0.035 0.004
C158 0.074 0.058 0.097 -0.008 -0.036 0.009
C165 0.053 0.080 0.060 -0.006 -0.005 0.012
C166 0.116 0.144 0.071 -0.052 -0.056 0.037
C167 0.175 0.070 0.153 -0.031 -0.085 -0.003
C168 0.295 0.096 0.085 -0.030 -0.035 0.100
C169 0.242 0.101 0.081 0.047 0.042 0.097
C170 0.143 0.073 0.084 -0.014 0.023 0.005
C171 0.070 0.038 0.044 0.015 -0.027 -0.019
C172 0.100 0.057 0.033 -0.004 0.004 -0.001
C173 0.165 0.087 0.091 -0.031 0.061 -0.036
C174 0.137 0.074 0.129 -0.016 0.035 -0.009
C175 0.138 0.106 0.041 -0.020 0.042 0.004
C176 0.211 0.047 0.038 -0.002 0.062 0.015
C159 0.051 0.058 0.041 -0.004 0.004 -0.002
C160 0.106 0.061 0.137 -0.001 -0.039 0.030
C161 0.049 0.191 0.055 -0.026 -0.016 0.011
C162 0.058 0.287 0.080 0.061 0.014 -0.033
C163 0.101 0.189 0.087 0.016 -0.005 -0.077
C164 0.070 0.053 0.134 0.018 0.026 -0.006
C177 0.024 0.061 0.104 -0.013 0.031 0.007
C178 0.069 0.082 0.113 0.013 -0.002 -0.001
C179 0.081 0.109 0.082 0.032 0.021 -0.005
C180 0.124 0.154 0.080 0.053 -0.029 -0.057
C181 0.136 0.069 0.121 -0.004 0.016 -0.045
C182 0.077 0.090 0.052 -0.005 -0.018 -0.014
O41 0.124 0.101 0.071 0.008 -0.010 -0.038
O42 0.122 0.081 0.089 0.011 -0.006 0.030
O43 0.063 0.140 0.116 0.043 -0.014 -0.029
O51 0.101 0.059 0.139 0.024 0.030 0.008
O52 0.063 0.152 0.078 -0.019 0.051 -0.044
O61 0.121 0.115 0.088 0.028 -0.007 -0.004
O62 0.058 0.149 0.225 -0.061 -0.037 -0.031
N3 0.046 0.067 0.038 0.007 -0.002 -0.021
N4 0.046 0.047 0.037 -0.017 -0.006 0.009

loop_
_atom_type_symbol
_atom_type_description
_atom_type_scat_dispersion_real
_atom_type_scat_dispersion_imag
_atom_type_scat_source
Ir Ir -1.4442 7.9887 'International Tables Vol C Tables 4.2.6.8 and 6.1.1.4'
Bi Bi -4.1077 10.2566 'International Tables Vol C Tables 4.2.6.8 and 6.1.1.4'
Au Au -2.0133 8.8022 'International Tables Vol C Tables 4.2.6.8 and 6.1.1.4'
Sn Sn -0.6537 1.4246 'International Tables Vol C Tables 4.2.6.8 and 6.1.1.4'
C C 0.0033 0.0016 'International Tables Vol C Tables 4.2.6.8 and 6.1.1.4'
H H 0.0000 0.0000 'International Tables Vol C Tables 4.2.6.8 and 6.1.1.4'
O O 0.0106 0.0060 'International Tables Vol C Tables 4.2.6.8 and 6.1.1.4'
N N 0.0061 0.0033 'International Tables Vol C Tables 4.2.6.8 and 6.1.1.4'

loop_
_geom_angle_atom_site_label_1
_geom_angle_atom_site_label_2
_geom_angle_atom_site_label_3
_geom_angle
C33 Ir1 C31 99.4(10)
C33 Ir1 C32 108.1(11)
C31 Ir1 C32 98.6(10)
C33 Ir1 Au1 77.3(7)
C31 Ir1 Au1 171.4(8)
C32 Ir1 Au1 75.1(7)
C33 Ir1 Ir3 93.4(7)
C31 Ir1 Ir3 84.2(8)
C32 Ir1 Ir3 157.4(8)
Au1 Ir1 Ir3 103.80(4)
C33 Ir1 Ir2 155.5(7)
C31 Ir1 Ir2 80.0(7)
C32 Ir1 Ir2 96.2(8)
Au1 Ir1 Ir2 106.27(4)
Ir3 Ir1 Ir2 62.08(3)
C33 Ir1 Bi1 111.6(7)
C31 Ir1 Bi1 129.0(8)
C32 Ir1 Bi1 108.1(7)
Au1 Ir1 Bi1 59.29(3)
Ir3 Ir1 Bi1 55.54(3)
Ir2 Ir1 Bi1 55.11(3)
C22 Ir2 C21 97.2(11)
C22 Ir2 Sn2 90.0(7)
C21 Ir2 Sn2 92.0(7)
C22 Ir2 Bi1 92.2(8)
C21 Ir2 Bi1 165.8(7)
Sn2 Ir2 Bi1 98.59(5)
C22 Ir2 Ir1 92.3(7)
C21 Ir2 Ir1 103.2(7)
Sn2 Ir2 Ir1 164.14(6)
Bi1 Ir2 Ir1 65.65(3)
C22 Ir2 Ir3 144.0(7)
C21 Ir2 Ir3 109.5(7)
Sn2 Ir2 Ir3 112.04(5)
Bi1 Ir2 Ir3 57.75(3)
Ir1 Ir2 Ir3 58.94(3)
C22 Ir2 H1 168(4)
C21 Ir2 H1 94(4)
Sn2 Ir2 H1 87(2)
Bi1 Ir2 H1 77(3)
Ir1 Ir2 H1 88.0(15)
Ir3 Ir2 H1 31.0(4)
C11 Ir3 C12 101.9(10)
C11 Ir3 Sn1 87.3(8)
C12 Ir3 Sn1 87.1(7)
C11 Ir3 Bi1 85.9(7)
C12 Ir3 Bi1 166.2(7)
Sn1 Ir3 Bi1 104.83(5)
C11 Ir3 Ir1 93.9(8)
C12 Ir3 Ir1 102.3(7)
Sn1 Ir3 Ir1 170.03(5)
Bi1 Ir3 Ir1 65.43(3)
C11 Ir3 Ir2 140.0(7)
C12 Ir3 Ir2 111.8(7)
Sn1 Ir3 Ir2 114.65(5)
Bi1 Ir3 Ir2 57.13(3)
Ir1 Ir3 Ir2 58.98(3)
C11 Ir3 H1 160(4)
C12 Ir3 H1 97(4)
Sn1 Ir3 H1 87(2)
Bi1 Ir3 H1 77(3)
Ir1 Ir3 H1 88.1(15)
Ir2 Ir3 H1 31.0(4)
C1 Au1 Ir1 165.6(6)
C1 Au1 Bi1 129.0(5)
Ir1 Au1 Bi1 65.39(3)
Ir2 Bi1 Ir3 65.13(3)
Ir2 Bi1 Au1 106.41(4)
Ir3 Bi1 Au1 103.42(4)
Ir2 Bi1 Ir1 59.24(3)
Ir3 Bi1 Ir1 59.04(3)
Au1 Bi1 Ir1 55.32(3)
C87 Sn1 C93 106.9(7)
C87 Sn1 C99 99.6(8)
C93 Sn1 C99 99.0(7)
C87 Sn1 Ir3 118.8(6)
C93 Sn1 Ir3 116.9(4)
C99 Sn1 Ir3 112.6(6)
C111 Sn2 C105 105.9(7)
C111 Sn2 C117 104.4(6)
C105 Sn2 C117 101.7(6)
C111 Sn2 Ir2 109.5(4)
C105 Sn2 Ir2 122.3(5)
C117 Sn2 Ir2 111.5(4)
N2 C1 N1 100(2)
N2 C1 Au1 128.8(16)
N1 C1 Au1 130.8(16)
C3 C2 N1 101(2)
C3 C2 H2A 129.3
N1 C2 H2A 129.3
C2 C3 N2 108(2)
C2 C3 H3 125.8
N2 C3 H3 125.8
N4 C4 N3 101.3(18)
N4 C4 Au2 130.3(17)
N3 C4 Au2 128.2(15)
N3 C5 C6 113(2)
N3 C5 H5 123.7
C6 C5 H5 123.7
C5 C6 N4 105(2)
C5 C6 H6 127.6
N4 C6 H6 127.6
O11 C11 Ir3 179(2)
O12 C12 Ir3 176(2)
O21 C21 Ir2 176(2)
O22 C22 Ir2 172(2)
O31 C31 Ir1 175(2)
O32 C32 Ir1 173(2)
O33 C33 Ir1 174(2)
O41 C41 Ir4 177(2)
O42 C42 Ir4 173(3)
O43 C43 Ir4 175(3)
O51 C51 Ir5 173(2)
O52 C52 Ir5 176(2)
O61 C61 Ir6 178(3)
O62 C62 Ir6 177(3)
C64 C63 C68 120.0
C64 C63 N1 116.5(12)
C68 C63 N1 123.4(12)
C65 C64 C63 120.0
C65 C64 C73 117.0(13)
C63 C64 C73 122.9(13)
C64 C65 C66 120.0
C64 C65 H65 120.0
C66 C65 H65 120.0
C67 C66 C65 120.0
C67 C66 H66 120.0
C65 C66 H66 120.0
C66 C67 C68 120.0
C66 C67 H67 120.0
C68 C67 H67 120.0
C67 C68 C63 120.0
C67 C68 C69 122.7(13)
C63 C68 C69 117.3(13)
C71 C69 C70 108(2)
C71 C69 C68 113(2)
C70 C69 C68 112(2)
C71 C69 H69 108.0
C70 C69 H69 108.0
C68 C69 H69 108.0
C69 C70 H70A 109.5
C69 C70 H70C 109.5
H70A C70 H70C 109.5
C69 C70 H70B 109.5
H70A C70 H70B 109.5
H70C C70 H70B 109.5
C69 C71 H71A 109.5
C69 C71 H71B 109.5
H71A C71 H71B 109.5
C69 C71 H71C 109.5
H71A C71 H71C 109.5
H71B C71 H71C 109.5
C73 C72 H72C 109.5
C73 C72 H72A 109.5
H72C C72 H72A 109.5
C73 C72 H72B 109.5
H72C C72 H72B 109.5
H72A C72 H72B 109.5
C72 C73 C74 109(2)
C72 C73 C64 112(2)
C74 C73 C64 113.9(19)
C72 C73 H73 107.2
C74 C73 H73 107.2
C64 C73 H73 107.2
C73 C74 H74B 109.5
C73 C74 H74C 109.5
H74B C74 H74C 109.5
C73 C74 H74A 109.5
H74B C74 H74A 109.5
H74C C74 H74A 109.5
C80 C75 C76 123(2)
C80 C75 N2 119(2)
C76 C75 N2 118(2)
C77 C76 C75 115(2)
C77 C76 C81 122(2)
C75 C76 C81 123(2)
C78 C77 C76 120(2)
C78 C77 H77 120.1
C76 C77 H77 120.1
C79 C78 C77 125(3)
C79 C78 H78 117.6
C77 C78 H78 117.6
C78 C79 C80 118(3)
C78 C79 H79 120.8
C80 C79 H79 120.8
C75 C80 C79 119(2)
C75 C80 C84 124(2)
C79 C80 C84 116(2)
C83 C81 C76 112(3)
C83 C81 C82 110(2)
C76 C81 C82 109(2)
C83 C81 H81 108.6
C76 C81 H81 108.6
C82 C81 H81 108.6
C81 C82 H82A 109.5
C81 C82 H82B 109.5
H82A C82 H82B 109.5
C81 C82 H82C 109.5
H82A C82 H82C 109.5
H82B C82 H82C 109.5
C81 C83 H83A 109.5
C81 C83 H83B 109.5
H83A C83 H83B 109.5
C81 C83 H83C 109.5
H83A C83 H83C 109.5
H83B C83 H83C 109.5
C86 C84 C85 106(2)
C86 C84 C80 117(2)
C85 C84 C80 114(2)
C86 C84 H84 106.1
C85 C84 H84 106.1
C80 C84 H84 106.1
C84 C85 H85A 109.5
C84 C85 H85B 109.5
H85A C85 H85B 109.5
C84 C85 H85C 109.5
H85A C85 H85C 109.5
H85B C85 H85C 109.5
C84 C86 H86A 109.5
C84 C86 H86B 109.5
H86A C86 H86B 109.5
C84 C86 H86C 109.5
H86A C86 H86C 109.5
H86B C86 H86C 109.5
C92 C87 C88 118(2)
C92 C87 Sn1 122.7(17)
C88 C87 Sn1 118.6(16)
C87 C88 C89 121(2)
C87 C88 H88 119.7
C89 C88 H88 119.7
C90 C89 C88 118(3)
C90 C89 H89 120.9
C88 C89 H89 120.9
C89 C90 C91 122(3)
C89 C90 H90 119.1
C91 C90 H90 119.1
C92 C91 C90 120(3)
C92 C91 H91 120.1
C90 C91 H91 120.1
C1 N1 C2 116(2)
C1 N1 C63 122.4(18)
C2 N1 C63 121.5(19)
C1 N2 C3 114(2)
C1 N2 C75 122.8(19)
C3 N2 C75 123(2)
C41 Ir4 C43 99.7(11)
C41 Ir4 C42 110.6(14)
C43 Ir4 C42 98.0(13)
C41 Ir4 Au2 76.7(8)
C43 Ir4 Au2 169.3(8)
C42 Ir4 Au2 74.3(9)
C41 Ir4 Ir5 156.3(9)
C43 Ir4 Ir5 84.5(8)
C42 Ir4 Ir5 91.7(10)
Au2 Ir4 Ir5 102.82(5)
C41 Ir4 Ir6 94.8(10)
C43 Ir4 Ir6 82.5(9)
C42 Ir4 Ir6 154.0(10)
Au2 Ir4 Ir6 107.69(4)
Ir5 Ir4 Ir6 62.41(4)
C41 Ir4 Bi2 107.2(8)
C43 Ir4 Bi2 130.8(8)
C42 Ir4 Bi2 109.5(10)
Au2 Ir4 Bi2 59.66(3)
Ir5 Ir4 Bi2 55.60(3)
Ir6 Ir4 Bi2 55.25(3)
C52 Ir5 C51 102.8(10)
C52 Ir5 Sn3 87.5(7)
C51 Ir5 Sn3 87.8(7)
C52 Ir5 Bi2 85.9(7)
C51 Ir5 Bi2 164.8(8)
Sn3 Ir5 Bi2 105.12(5)
C52 Ir5 Ir4 93.1(6)
C51 Ir5 Ir4 101.4(7)
Sn3 Ir5 Ir4 170.38(5)
Bi2 Ir5 Ir4 65.39(3)
C52 Ir5 Ir6 139.6(6)
C51 Ir5 Ir6 110.4(8)
Sn3 Ir5 Ir6 115.38(5)
Bi2 Ir5 Ir6 57.08(4)
Ir4 Ir5 Ir6 58.89(4)
C52 Ir5 H2 169.1
C51 Ir5 H2 87.9
Sn3 Ir5 H2 95.1
Bi2 Ir5 H2 83.2
Ir4 Ir5 H2 82.6
Ir6 Ir5 H2 30.7
C61 Ir6 C62 96.5(13)
C61 Ir6 Sn4 88.4(10)
C62 Ir6 Sn4 88.6(9)
C61 Ir6 Bi2 170.8(10)
C62 Ir6 Bi2 89.2(9)
Sn4 Ir6 Bi2 99.06(6)
C61 Ir6 Ir4 106.8(10)
C62 Ir6 Ir4 93.0(9)
Sn4 Ir6 Ir4 164.40(6)
Bi2 Ir6 Ir4 65.47(4)
C61 Ir6 Ir5 114.6(10)
C62 Ir6 Ir5 142.1(9)
Sn4 Ir6 Ir5 112.20(6)
Bi2 Ir6 Ir5 57.51(4)
Ir4 Ir6 Ir5 58.69(3)
C61 Ir6 H2 90.5
C62 Ir6 H2 172.5
Sn4 Ir6 H2 94.3
Bi2 Ir6 H2 83.5
Ir4 Ir6 H2 82.3
Ir5 Ir6 H2 30.6
C4 Au2 Ir4 161.8(6)
C4 Au2 Bi2 133.0(6)
Ir4 Au2 Bi2 65.18(3)
Ir6 Bi2 Ir5 65.40(4)
Ir6 Bi2 Au2 107.28(4)
Ir5 Bi2 Au2 101.96(4)
Ir6 Bi2 Ir4 59.28(4)
Ir5 Bi2 Ir4 59.02(3)
Au2 Bi2 Ir4 55.16(3)
C153 Sn3 C147 99.5(10)
C153 Sn3 C159 107.0(9)
C147 Sn3 C159 101.6(8)
C153 Sn3 Ir5 119.6(7)
C147 Sn3 Ir5 111.2(6)
C159 Sn3 Ir5 115.3(6)
C177 Sn4 C171 105.8(7)
C177 Sn4 C165 110.5(8)
C171 Sn4 C165 100.2(5)
C177 Sn4 Ir6 108.2(6)
C171 Sn4 Ir6 110.7(4)
C165 Sn4 Ir6 120.5(3)
C91 C92 C87 121(2)
C91 C92 H92 119.4
C87 C92 H92 119.4
C94 C93 C98 120.0
C94 C93 Sn1 117.9(9)
C98 C93 Sn1 122.0(9)
C93 C94 C95 120.0
C93 C94 H94 120.0
C95 C94 H94 120.0
C96 C95 C94 120.0
C96 C95 H95 120.0
C94 C95 H95 120.0
C95 C96 C97 120.0
C95 C96 H96 120.0
C97 C96 H96 120.0
C98 C97 C96 120.0
C98 C97 H97 120.0
C96 C97 H97 120.0
C97 C98 C93 120.0
C97 C98 H98 120.0
C93 C98 H98 120.0
C100 C99 C104 119(2)
C100 C99 Sn1 120(2)
C104 C99 Sn1 119.9(17)
C101 C100 C99 122(3)
C101 C100 H100 118.9
C99 C100 H100 118.9
C102 C101 C100 119(2)
C102 C101 H101 120.5
C100 C101 H101 120.5
C103 C102 C101 122(3)
C103 C102 H102 118.8
C101 C102 H102 118.8
C102 C103 C104 122(3)
C102 C103 H103 118.9
C104 C103 H103 118.9
C103 C104 C99 115(2)
C103 C104 H104 122.6
C99 C104 H104 122.6
C106 C105 C110 120.0
C106 C105 Sn2 116.2(12)
C110 C105 Sn2 123.5(12)
C105 C106 C107 120.0
C105 C106 H106 120.0
C107 C106 H106 120.0
C108 C107 C106 120.0
C108 C107 H107 120.0
C106 C107 H107 120.0
C109 C108 C107 120.0
C109 C108 H108 120.0
C107 C108 H108 120.0
C108 C109 C110 120.0
C108 C109 H109 120.0
C110 C109 H109 120.0
C109 C110 C105 120.0
C109 C110 H110 120.0
C105 C110 H110 120.0
C112 C111 C116 120.0
C112 C111 Sn2 118.7(8)
C116 C111 Sn2 121.3(8)
C113 C112 C111 120.0
C113 C112 H112 120.0
C111 C112 H112 120.0
C112 C113 C114 120.0
C112 C113 H113 120.0
C114 C113 H113 120.0
C115 C114 C113 120.0
C115 C114 H114 120.0
C113 C114 H114 120.0
C114 C115 C116 120.0
C114 C115 H115 120.0
C116 C115 H115 120.0
C115 C116 C111 120.0
C115 C116 H116 120.0
C111 C116 H116 120.0
C118 C117 C122 120.0
C118 C117 Sn2 121.8(10)
C122 C117 Sn2 118.2(10)
C117 C118 C119 120.0
C117 C118 H118 120.0
C119 C118 H118 120.0
C120 C119 C118 120.0
C120 C119 H119 120.0
C118 C119 H119 120.0
C119 C120 C121 120.0
C119 C120 H120 120.0
C121 C120 H120 120.0
C122 C121 C120 120.0
C122 C121 H121 120.0
C120 C121 H121 120.0
C121 C122 C117 120.0
C121 C122 H122 120.0
C117 C122 H122 120.0
C128 C123 C124 124(3)
C128 C123 N4 118(2)
C124 C123 N4 119(2)
C123 C124 C125 119(2)
C123 C124 C132 122(2)
C125 C124 C132 119(2)
C126 C125 C124 116(3)
C126 C125 H125 121.8
C124 C125 H125 121.8
C125 C126 C127 122(3)
C125 C126 H126 119.0
C127 C126 H126 119.0
C126 C127 C128 125(2)
C126 C127 H127 117.7
C128 C127 H127 117.7
C127 C128 C123 114(2)
C127 C128 C130 120(2)
C123 C128 C130 125(2)
C130 C129 H12A 109.5
C130 C129 H12B 109.5
H12A C129 H12B 109.5
C130 C129 H12C 109.5
H12A C129 H12C 109.5
H12B C129 H12C 109.5
C129 C130 C131 112(2)
C129 C130 C128 116(3)
C131 C130 C128 109(2)
C129 C130 H130 106.5
C131 C130 H130 106.5
C128 C130 H130 106.5
C130 C131 H13A 109.5
C130 C131 H13B 109.5
H13A C131 H13B 109.5
C130 C131 H13C 109.5
H13A C131 H13C 109.5
H13B C131 H13C 109.5
C134 C132 C133 108(2)
C134 C132 C124 113(2)
C133 C132 C124 113(2)
C134 C132 H132 107.5
C133 C132 H132 107.5
C124 C132 H132 107.5
C132 C133 H13D 109.5
C132 C133 H13E 109.5
H13D C133 H13E 109.5
C132 C133 H13F 109.5
H13D C133 H13F 109.5
H13E C133 H13F 109.5
C132 C134 H13G 109.5
C132 C134 H13H 109.5
H13G C134 H13H 109.5
C132 C134 H13I 109.5
H13G C134 H13I 109.5
H13H C134 H13I 109.5
C136 C135 C140 126(2)
C136 C135 N3 120(2)
C140 C135 N3 113.5(19)
C135 C136 C137 119(2)
C135 C136 C144 121(2)
C137 C136 C144 120(2)
C136 C137 C138 116(2)
C136 C137 H137 121.9
C138 C137 H137 121.9
C139 C138 C137 124(2)
C139 C138 H138 118.1
C137 C138 H138 118.1
C138 C139 C140 123(2)
C138 C139 H139 118.4
C140 C139 H139 118.4
C135 C140 C139 111(2)
C135 C140 C141 127(2)
C139 C140 C141 121(2)
C142 C141 C143 113(2)
C142 C141 C140 115(2)
C143 C141 C140 113(2)
C142 C141 H141 104.5
C143 C141 H141 104.5
C140 C141 H141 104.5
C141 C142 H14A 109.5
C141 C142 H14B 109.5
H14A C142 H14B 109.5
C141 C142 H14C 109.5
H14A C142 H14C 109.5
H14B C142 H14C 109.5
C141 C143 H14D 109.5
C141 C143 H14E 109.5
H14D C143 H14E 109.5
C141 C143 H14F 109.5
H14D C143 H14F 109.5
H14E C143 H14F 109.5
C145 C144 C146 114(2)
C145 C144 C136 108(2)
C146 C144 C136 110(2)
C145 C144 H144 108.0
C146 C144 H144 108.0
C136 C144 H144 108.0
C144 C145 H14G 109.5
C144 C145 H14H 109.5
H14G C145 H14H 109.5
C144 C145 H14I 109.5
H14G C145 H14I 109.5
H14H C145 H14I 109.5
C144 C146 H14J 109.5
C144 C146 H14K 109.5
H14J C146 H14K 109.5
C144 C146 H14L 109.5
H14J C146 H14L 109.5
H14K C146 H14L 109.5
C148 C147 C152 113(2)
C148 C147 Sn3 129.1(19)
C152 C147 Sn3 117.1(16)
C147 C148 C149 129(3)
C147 C148 H148 115.7
C149 C148 H148 115.7
C148 C149 C150 118(3)
C148 C149 H149 121.1
C150 C149 H149 121.1
C149 C150 C151 117(3)
C149 C150 H150 121.4
C151 C150 H150 121.4
C152 C151 C150 120(3)
C152 C151 H151 119.8
C150 C151 H151 119.8
C151 C152 C147 123(3)
C151 C152 H152 118.6
C147 C152 H152 118.6
C154 C153 C158 122(2)
C154 C153 Sn3 119(2)
C158 C153 Sn3 118.9(15)
C153 C154 C155 121(3)
C153 C154 H154 119.7
C155 C154 H154 119.7
C156 C155 C154 116(3)
C156 C155 H155 121.8
C154 C155 H155 121.8
C157 C156 C155 119(3)
C157 C156 H156 119.2
C155 C156 H156 121.6
C158 C157 C156 121(2)
C158 C157 H157 119.6
C156 C157 H157 119.6
C153 C158 C157 121.3(18)
C153 C158 H158 119.4
C157 C158 H158 119.4
C166 C165 C170 120.0
C166 C165 Sn4 116.2(4)
C170 C165 Sn4 123.4(4)
C165 C166 C167 120.0
C165 C166 H166 120.0
C167 C166 H166 120.0
C168 C167 C166 120.0
C168 C167 H167 120.0
C166 C167 H167 120.0
C169 C168 C167 120.0
C169 C168 H168 120.0
C167 C168 H168 120.0
C170 C169 C168 120.0
C170 C169 H169 120.0
C168 C169 H169 120.0
C169 C170 C165 120.0
C169 C170 H170 120.0
C165 C170 H170 120.0
C172 C171 C176 120.0
C172 C171 Sn4 119.2(8)
C176 C171 Sn4 120.5(8)
C173 C172 C171 120.0
C173 C172 H172 120.0
C171 C172 H172 120.0
C172 C173 C174 120.0
C172 C173 H173 120.0
C174 C173 H173 120.0
C175 C174 C173 120.0
C175 C174 H174 120.0
C173 C174 H174 120.0
C174 C175 C176 120.0
C174 C175 H175 120.0
C176 C175 H175 120.0
C175 C176 C171 120.0
C175 C176 H176 120.0
C171 C176 H176 120.0
C160 C159 C164 118(2)
C160 C159 Sn3 122(2)
C164 C159 Sn3 120.1(17)
C159 C160 C161 119(3)
C159 C160 H160 120.6
C161 C160 H160 120.6
C162 C161 C160 121(3)
C162 C161 H161 119.6
C160 C161 H161 119.6
C161 C162 C163 124(3)
C161 C162 H162 118.0
C163 C162 H162 118.0
C164 C163 C162 114(3)
C164 C163 H163 123.0
C162 C163 H163 123.0
C159 C164 C163 124(3)
C159 C164 H164 118.2
C163 C164 H164 118.2
C178 C177 C182 123(2)
C178 C177 Sn4 118.3(19)
C182 C177 Sn4 118.0(17)
C177 C178 C179 118(3)
C177 C178 H178 120.8
C179 C178 H178 120.8
C180 C179 C178 122(3)
C180 C179 H179 118.9
C178 C179 H179 118.9
C179 C180 C181 115(3)
C179 C180 H180 122.5
C181 C180 H180 122.5
C182 C181 C180 122(3)
C182 C181 H181 118.8
C180 C181 H181 118.8
C177 C182 C181 118(3)
C177 C182 H182 121.1
C181 C182 H182 121.1
C5 N3 C4 108.3(18)
C5 N3 C135 129.0(19)
C4 N3 C135 122.7(17)
C6 N4 C4 113(2)
C6 N4 C123 126.7(19)
C4 N4 C123 120.1(18)

loop_
_geom_bond_atom_site_label_1
_geom_bond_atom_site_label_2
_geom_bond_distance
Ir1 C33 1.77(2)
Ir1 C31 1.85(3)
Ir1 C32 1.89(3)
Ir1 Au1 2.7064(13)
Ir1 Ir3 2.8211(14)
Ir1 Ir2 2.8221(13)
Ir1 Bi1 2.9919(13)
Ir2 C22 1.77(3)
Ir2 C21 1.81(3)
Ir2 Sn2 2.6413(19)
Ir2 Bi1 2.6937(14)
Ir2 Ir3 2.9098(14)
Ir2 H1 1.699(10)
Ir3 C11 1.79(3)
Ir3 C12 1.87(2)
Ir3 Sn1 2.6415(18)
Ir3 Bi1 2.7125(12)
Ir3 H1 1.696(10)
Au1 C1 2.01(2)
Au1 Bi1 2.8295(13)
Sn1 C87 2.17(2)
Sn1 C93 2.175(11)
Sn1 C99 2.19(2)
Sn2 C111 2.147(11)
Sn2 C105 2.153(14)
Sn2 C117 2.174(12)
C1 N2 1.32(2)
C1 N1 1.34(2)
C2 C3 1.33(3)
C2 N1 1.39(2)
C2 H2A 0.9300
C3 N2 1.35(3)
C3 H3 0.9300
C4 N4 1.39(2)
C4 N3 1.44(3)
C4 Au2 1.97(2)
C5 N3 1.31(3)
C5 C6 1.33(3)
C5 H5 0.9300
C6 N4 1.35(2)
C6 H6 0.9300
C11 O11 1.18(3)
C12 O12 1.19(2)
C21 O21 1.20(3)
C22 O22 1.21(3)
C31 O31 1.19(3)
C32 O32 1.19(3)
C33 O33 1.23(2)
C41 O41 1.19(3)
C41 Ir4 1.86(3)
C42 O42 1.12(3)
C42 Ir4 1.91(3)
C43 O43 1.14(3)
C43 Ir4 1.89(3)
C51 O51 1.14(2)
C51 Ir5 1.89(2)
C52 O52 1.15(3)
C52 Ir5 1.85(3)
C61 O61 1.27(3)
C61 Ir6 1.74(3)
C62 O62 1.17(3)
C62 Ir6 1.79(3)
C63 C64 1.3900
C63 C68 1.3900
C63 N1 1.443(19)
C64 C65 1.3900
C64 C73 1.54(3)
C65 C66 1.3900
C65 H65 0.9300
C66 C67 1.3900
C66 H66 0.9300
C67 C68 1.3900
C67 H67 0.9300
C68 C69 1.54(2)
C69 C71 1.44(3)
C69 C70 1.51(3)
C69 H69 0.9800
C70 H70A 0.9600
C70 H70C 0.9600
C70 H70B 0.9600
C71 H71A 0.9600
C71 H71B 0.9600
C71 H71C 0.9600
C72 C73 1.48(3)
C72 H72C 0.9600
C72 H72A 0.9600
C72 H72B 0.9600
C73 C74 1.51(3)
C73 H73 0.9800
C74 H74B 0.9600
C74 H74C 0.9600
C74 H74A 0.9600
C75 C80 1.39(3)
C75 C76 1.44(3)
C75 N2 1.46(2)
C76 C77 1.42(3)
C76 C81 1.47(3)
C77 C78 1.40(3)
C77 H77 0.9300
C78 C79 1.31(3)
C78 H78 0.9300
C79 C80 1.40(3)
C79 H79 0.9300
C80 C84 1.52(3)
C81 C83 1.46(3)
C81 C82 1.58(3)
C81 H81 0.9800
C82 H82A 0.9600
C82 H82B 0.9600
C82 H82C 0.9600
C83 H83A 0.9600
C83 H83B 0.9600
C83 H83C 0.9600
C84 C86 1.44(3)
C84 C85 1.48(3)
C84 H84 0.9800
C85 H85A 0.9600
C85 H85B 0.9600
C85 H85C 0.9600
C86 H86A 0.9600
C86 H86B 0.9600
C86 H86C 0.9600
C87 C92 1.37(3)
C87 C88 1.38(3)
C88 C89 1.44(3)
C88 H88 0.9300
C89 C90 1.31(3)
C89 H89 0.9300
C90 C91 1.38(3)
C90 H90 0.9300
C91 C92 1.36(3)
C91 H91 0.9300
Ir4 Au2 2.7021(13)
Ir4 Ir5 2.8180(14)
Ir4 Ir6 2.8240(14)
Ir4 Bi2 2.9883(13)
Ir5 Sn3 2.639(2)
Ir5 Bi2 2.7120(13)
Ir5 Ir6 2.9233(15)
Ir5 H2 1.6957
Ir6 Sn4 2.6491(19)
Ir6 Bi2 2.6989(15)
Ir6 H2 1.7009
Au2 Bi2 2.8415(13)
Sn3 C153 2.16(2)
Sn3 C147 2.18(2)
Sn3 C159 2.19(2)
Sn4 C177 2.16(2)
Sn4 C171 2.171(11)
Sn4 C165 2.172(12)
C92 H92 0.9300
C93 C94 1.3900
C93 C98 1.3900
C94 C95 1.3900
C94 H94 0.9300
C95 C96 1.3900
C95 H95 0.9300
C96 C97 1.3900
C96 H96 0.9300
C97 C98 1.3900
C97 H97 0.9300
C98 H98 0.9300
C99 C100 1.37(3)
C99 C104 1.44(3)
C100 C101 1.36(4)
C100 H100 0.9300
C101 C102 1.35(4)
C101 H101 0.9300
C102 C103 1.31(3)
C102 H102 0.9300
C103 C104 1.44(3)
C103 H103 0.9300
C104 H104 0.9300
C105 C106 1.3900
C105 C110 1.3900
C106 C107 1.3900
C106 H106 0.9300
C107 C108 1.3900
C107 H107 0.9300
C108 C109 1.3900
C108 H108 0.9300
C109 C110 1.3900
C109 H109 0.9300
C110 H110 0.9300
C111 C112 1.3900
C111 C116 1.3900
C112 C113 1.3900
C112 H112 0.9300
C113 C114 1.3900
C113 H113 0.9300
C114 C115 1.3900
C114 H114 0.9300
C115 C116 1.3900
C115 H115 0.9300
C116 H116 0.9300
C117 C118 1.3900
C117 C122 1.3900
C118 C119 1.3900
C118 H118 0.9300
C119 C120 1.3900
C119 H119 0.9300
C120 C121 1.3900
C120 H120 0.9300
C121 C122 1.3900
C121 H121 0.9300
C122 H122 0.9300
C123 C128 1.36(3)
C123 C124 1.40(3)
C123 N4 1.44(3)
C124 C125 1.41(3)
C124 C132 1.57(3)
C125 C126 1.35(3)
C125 H125 0.9300
C126 C127 1.35(3)
C126 H126 0.9300
C127 C128 1.35(3)
C127 H127 0.9300
C128 C130 1.55(3)
C129 C130 1.46(4)
C129 H12A 0.9600
C129 H12B 0.9600
C129 H12C 0.9600
C130 C131 1.47(3)
C130 H130 0.9800
C131 H13A 0.9600
C131 H13B 0.9600
C131 H13C 0.9600
C132 C134 1.41(3)
C132 C133 1.51(3)
C132 H132 0.9800
C133 H13D 0.9600
C133 H13E 0.9600
C133 H13F 0.9600
C134 H13G 0.9600
C134 H13H 0.9600
C134 H13I 0.9600
C135 C136 1.37(3)
C135 C140 1.38(3)
C135 N3 1.47(2)
C136 C137 1.37(3)
C136 C144 1.56(3)
C137 C138 1.37(3)
C137 H137 0.9300
C138 C139 1.32(3)
C138 H138 0.9300
C139 C140 1.41(3)
C139 H139 0.9300
C140 C141 1.49(3)
C141 C142 1.43(3)
C141 C143 1.44(3)
C141 H141 0.9800
C142 H14A 0.9600
C142 H14B 0.9600
C142 H14C 0.9600
C143 H14D 0.9600
C143 H14E 0.9600
C143 H14F 0.9600
C144 C145 1.46(3)
C144 C146 1.48(3)
C144 H144 0.9800
C145 H14G 0.9600
C145 H14H 0.9600
C145 H14I 0.9600
C146 H14J 0.9600
C146 H14K 0.9600
C146 H14L 0.9600
C147 C148 1.32(3)
C147 C152 1.42(3)
C148 C149 1.34(3)
C148 H148 0.9300
C149 C150 1.36(3)
C149 H149 0.9300
C150 C151 1.44(3)
C150 H150 0.9300
C151 C152 1.31(3)
C151 H151 0.9300
C152 H152 0.9300
C153 C154 1.33(3)
C153 C158 1.35(3)
C154 C155 1.46(3)
C154 H154 0.9300
C155 C156 1.45(4)
C155 H155 0.9300
C156 C157 1.38(3)
C156 H156 0.9235
C157 C158 1.37(3)
C157 H157 0.9300
C158 H158 0.9300
C165 C166 1.3900
C165 C170 1.3901
C166 C167 1.3900
C166 H166 0.9300
C167 C168 1.3900
C167 H167 0.9300
C168 C169 1.3900
C168 H168 0.9300
C169 C170 1.3900
C169 H169 0.9300
C170 H170 0.9300
C171 C172 1.3900
C171 C176 1.3900
C172 C173 1.3900
C172 H172 0.9300
C173 C174 1.3900
C173 H173 0.9300
C174 C175 1.3900
C174 H174 0.9300
C175 C176 1.3900
C175 H175 0.9300
C176 H176 0.9300
C159 C160 1.36(3)
C159 C164 1.38(3)
C160 C161 1.44(4)
C160 H160 0.9300
C161 C162 1.24(4)
C161 H161 0.9300
C162 C163 1.41(4)
C162 H162 0.9300
C163 C164 1.38(3)
C163 H163 0.9300
C164 H164 0.9300
C177 C178 1.33(3)
C177 C182 1.34(3)
C178 C179 1.43(3)
C178 H178 0.9300
C179 C180 1.37(4)
C179 H179 0.9300
C180 C181 1.41(4)
C180 H180 0.9300
C181 C182 1.41(3)
C181 H181 0.9300
C182 H182 0.9300
